data_4001036
loop_
_publ_author_name
'Smith, Conor S.'
'Mann, Kent R.'

_publ_section_title
;
 Void Space Containing Crystalline Cu(I) Phenanthroline Complexes As
 Molecular Oxygen Sensors
;
_journal_issue 21
_journal_name_full 'Chemistry of Materials'
_journal_page_first 5042
_journal_paper_doi 10.1021/cm901109n
_journal_volume 21
_journal_year 2009
_chemical_formula_moiety 'C36 H40 Cu N4, B F4'
_chemical_formula_sum 'C36 H40 B Cu F4 N4'
_chemical_formula_weight 679.07
_chemical_name_common 09017
_chemical_name_systematic
; 
 ? 
;
_space_group_IT_number 14
_symmetry_cell_setting monoclinic
_symmetry_space_group_name_Hall '-P 2ybc'
_symmetry_space_group_name_H-M 'P 1 21/c 1'
_atom_sites_solution_hydrogens geom
_atom_sites_solution_primary direct
_atom_sites_solution_secondary difmap
_audit_creation_method SHELXL-97
_cell_angle_alpha 90.00
_cell_angle_beta 103.637(2)
_cell_angle_gamma 90.00
_cell_formula_units_Z 4
_cell_length_a 14.5860(17)
_cell_length_b 17.2051(19)
_cell_length_c 14.3183(16)
_cell_measurement_reflns_used 3504
_cell_measurement_temperature 173(2)
_cell_measurement_theta_max 22.83
_cell_measurement_theta_min 2.37
_cell_volume 3491.9(7)
_computing_cell_refinement 'SAINT, Bruker'
_computing_data_collection 'SMART, Bruker'
_computing_data_reduction 'SAINT, Bruker'
_computing_molecular_graphics 'SHELXTL, bruker'
_computing_structure_refinement 'SHELXL-97 (Sheldrick, 1997)'
_computing_structure_solution 'SHELXS-97 (Sheldrick, 1990)'
_diffrn_ambient_temperature 173(2)
_diffrn_measured_fraction_theta_full 0.995
_diffrn_measured_fraction_theta_max 0.995
_diffrn_measurement_device_type 'Bruker SMART Platform CCD'
_diffrn_measurement_method 'area detector, omega scans per phi'
_diffrn_radiation_monochromator graphite
_diffrn_radiation_source 'normal-focus sealed tube'
_diffrn_radiation_type MoK\a
_diffrn_radiation_wavelength 0.71073
_diffrn_reflns_av_R_equivalents 0.0506
_diffrn_reflns_av_sigmaI/netI 0.0625
_diffrn_reflns_limit_h_max 17
_diffrn_reflns_limit_h_min -17
_diffrn_reflns_limit_k_max 20
_diffrn_reflns_limit_k_min -20
_diffrn_reflns_limit_l_max 16
_diffrn_reflns_limit_l_min -17
_diffrn_reflns_number 18820
_diffrn_reflns_theta_full 25.06
_diffrn_reflns_theta_max 25.06
_diffrn_reflns_theta_min 1.86
_exptl_absorpt_coefficient_mu 0.677
_exptl_absorpt_correction_T_max 0.967
_exptl_absorpt_correction_T_min 0.758
_exptl_absorpt_correction_type multi-scan
_exptl_absorpt_process_details 'SADABS, R. Blessing, 1995'
_exptl_crystal_colour orange
_exptl_crystal_density_diffrn 1.292
_exptl_crystal_density_method 'not measured'
_exptl_crystal_description plate
_exptl_crystal_F_000 1416
_exptl_crystal_size_max 0.40
_exptl_crystal_size_mid 0.30
_exptl_crystal_size_min 0.05
_refine_diff_density_max 0.550
_refine_diff_density_min -0.221
_refine_diff_density_rms 0.063
_refine_ls_extinction_method none
_refine_ls_goodness_of_fit_ref 1.019
_refine_ls_hydrogen_treatment riding
_refine_ls_matrix_type full
_refine_ls_number_parameters 504
_refine_ls_number_reflns 6168
_refine_ls_number_restraints 220
_refine_ls_restrained_S_all 1.000
_refine_ls_R_factor_all 0.1126
_refine_ls_R_factor_gt 0.0546
_refine_ls_shift/su_max 0.007
_refine_ls_shift/su_mean 0.001
_refine_ls_structure_factor_coef Fsqd
_refine_ls_weighting_details 'calc w=1/[\s^2^(Fo^2^)+(0.0828P)^2^+2.5680P] where P=(Fo^2^+2Fc^2^)/3'
_refine_ls_weighting_scheme calc
_refine_ls_wR_factor_gt 0.1407
_refine_ls_wR_factor_ref 0.1758
_reflns_number_gt 3504
_reflns_number_total 6168
_reflns_threshold_expression >2sigma(I)
_cod_data_source_file cm901109n_si_002.cif
_cod_data_source_block 09017a
_cod_original_sg_symbol_H-M P2(1)/c
_cod_database_code 4001036

loop_
_symmetry_equiv_pos_as_xyz
'x, y, z'
'-x, y+1/2, -z+1/2'
'-x, -y, -z'
'x, -y-1/2, z-1/2'

loop_
_atom_site_label
_atom_site_type_symbol
_atom_site_fract_x
_atom_site_fract_y
_atom_site_fract_z
_atom_site_U_iso_or_equiv
_atom_site_adp_type
_atom_site_occupancy
_atom_site_symmetry_multiplicity
_atom_site_calc_flag
_atom_site_refinement_flags
_atom_site_disorder_assembly
_atom_site_disorder_group
Cu1 Cu 0.30223(3) 0.60365(4) 0.63215(3) 0.0586(2) Uani 1 1 d . . .
N1 N 0.2987(2) 0.5713(2) 0.4923(2) 0.0561(9) Uani 1 1 d . . .
N2 N 0.4426(2) 0.6095(2) 0.6387(2) 0.0484(8) Uani 1 1 d . . .
N3 N 0.2263(2) 0.7068(3) 0.6262(2) 0.0603(10) Uani 1 1 d . . .
N4 N 0.2165(2) 0.5707(3) 0.7168(2) 0.0604(10) Uani 1 1 d . . .
C1 C 0.2255(4) 0.5531(3) 0.4203(3) 0.0715(14) Uani 1 1 d . . .
C2 C 0.2364(4) 0.5449(3) 0.3254(3) 0.0852(17) Uani 1 1 d . . .
H2A H 0.1833 0.5320 0.2752 0.102 Uiso 1 1 calc R . .
C3 C 0.3214(4) 0.5553(3) 0.3053(3) 0.0813(16) Uani 1 1 d . . .
H3A H 0.3279 0.5502 0.2411 0.098 Uiso 1 1 calc R . .
C4 C 0.3997(4) 0.5735(3) 0.3788(3) 0.0642(13) Uani 1 1 d . . .
C5 C 0.3848(3) 0.5814(3) 0.4719(3) 0.0548(11) Uani 1 1 d . . .
C6 C 0.4922(4) 0.5841(3) 0.3647(4) 0.0753(15) Uani 1 1 d . . .
H6A H 0.5028 0.5783 0.3021 0.090 Uiso 1 1 calc R . .
C7 C 0.5639(4) 0.6019(3) 0.4376(4) 0.0743(15) Uani 1 1 d . . .
H7A H 0.6251 0.6075 0.4261 0.089 Uiso 1 1 calc R . .
C8 C 0.4614(3) 0.6017(2) 0.5501(3) 0.0515(10) Uani 1 1 d . . .
C9 C 0.5516(3) 0.6130(3) 0.5335(3) 0.0610(12) Uani 1 1 d . . .
C10 C 0.6239(3) 0.6326(3) 0.6125(4) 0.0722(14) Uani 1 1 d . . .
H10A H 0.6861 0.6410 0.6047 0.087 Uiso 1 1 calc R . .
C11 C 0.6052(3) 0.6395(3) 0.6995(4) 0.0691(13) Uani 1 1 d . . .
H11A H 0.6548 0.6529 0.7531 0.083 Uiso 1 1 calc R . .
C12 C 0.5136(3) 0.6273(3) 0.7131(3) 0.0544(11) Uani 1 1 d . . .
C13 C 0.1317(4) 0.5418(4) 0.4442(3) 0.092(2) Uani 1 1 d . . .
H13A H 0.1411 0.5483 0.5152 0.111 Uiso 1 1 calc R . .
C14 C 0.4916(3) 0.6343(3) 0.8100(3) 0.0625(13) Uani 1 1 d . . .
H14A H 0.4217 0.6295 0.8008 0.075 Uiso 1 1 calc R . .
C15 C 0.0611(5) 0.6024(5) 0.3957(5) 0.146(3) Uani 1 1 d . . .
H15A H 0.0812 0.6538 0.4225 0.218 Uiso 1 1 calc R . .
H15B H -0.0011 0.5902 0.4067 0.218 Uiso 1 1 calc R . .
H15C H 0.0576 0.6026 0.3265 0.218 Uiso 1 1 calc R . .
C16 C 0.0964(5) 0.4592(5) 0.4186(5) 0.148(4) Uani 1 1 d . . .
H16A H 0.1353 0.4224 0.4633 0.222 Uiso 1 1 calc R . .
H16B H 0.1006 0.4471 0.3529 0.222 Uiso 1 1 calc R . .
H16C H 0.0306 0.4549 0.4233 0.222 Uiso 1 1 calc R . .
C17 C 0.5208(5) 0.7110(4) 0.8571(5) 0.123(3) Uani 1 1 d . . .
H17A H 0.4890 0.7530 0.8156 0.185 Uiso 1 1 calc R . .
H17B H 0.5893 0.7170 0.8675 0.185 Uiso 1 1 calc R . .
H17C H 0.5032 0.7132 0.9190 0.185 Uiso 1 1 calc R . .
C18 C 0.5375(5) 0.5681(4) 0.8751(4) 0.109(2) Uani 1 1 d . . .
H18A H 0.5134 0.5183 0.8462 0.164 Uiso 1 1 calc R . .
H18B H 0.5225 0.5733 0.9380 0.164 Uiso 1 1 calc R . .
H18C H 0.6060 0.5701 0.8830 0.164 Uiso 1 1 calc R . .
C19 C 0.2319(3) 0.7733(3) 0.5803(3) 0.0643(13) Uani 1 1 d . . .
C20 C 0.1651(4) 0.8327(4) 0.5761(4) 0.0874(17) Uani 1 1 d . . .
H20A H 0.1699 0.8796 0.5425 0.105 Uiso 1 1 calc R . .
C21 C 0.0930(4) 0.8222(5) 0.6211(5) 0.104(2) Uani 1 1 d . . .
H21A H 0.0472 0.8620 0.6182 0.125 Uiso 1 1 calc R . .
C22 C 0.0861(3) 0.7540(4) 0.6708(4) 0.0852(17) Uani 1 1 d . . .
C23 C 0.1538(3) 0.6968(4) 0.6715(3) 0.0665(14) Uani 1 1 d . . .
C24 C 0.0150(4) 0.7405(5) 0.7233(5) 0.107(2) Uani 1 1 d . . .
H24A H -0.0321 0.7788 0.7225 0.129 Uiso 1 1 calc R . .
C25 C 0.0138(4) 0.6749(5) 0.7731(5) 0.104(2) Uani 1 1 d . . .
H25A H -0.0334 0.6682 0.8082 0.124 Uiso 1 1 calc R . .
C26 C 0.1514(3) 0.6257(3) 0.7211(3) 0.0656(14) Uani 1 1 d . . .
C27 C 0.0819(3) 0.6146(4) 0.7749(4) 0.0818(18) Uani 1 1 d . . .
C28 C 0.0845(4) 0.5452(5) 0.8261(4) 0.094(2) Uani 1 1 d . . .
H28A H 0.0400 0.5364 0.8639 0.113 Uiso 1 1 calc R . .
C29 C 0.1495(4) 0.4912(4) 0.8221(3) 0.0850(18) Uani 1 1 d . . .
H29A H 0.1513 0.4443 0.8575 0.102 Uiso 1 1 calc R . .
C30 C 0.2165(3) 0.5040(4) 0.7647(3) 0.0683(15) Uani 1 1 d . . .
C31 C 0.3133(3) 0.7814(3) 0.5327(3) 0.0615(12) Uani 1 1 d . . .
H31A H 0.3522 0.7331 0.5463 0.074 Uiso 1 1 calc R . .
C32 C 0.2857(3) 0.4418(4) 0.7564(3) 0.0792(16) Uani 1 1 d . . .
H32A H 0.3296 0.4642 0.7194 0.095 Uiso 1 1 calc R . .
C33 C 0.2792(4) 0.7889(4) 0.4251(3) 0.104(2) Uani 1 1 d . . .
H33A H 0.2336 0.7476 0.4008 0.156 Uiso 1 1 calc R . .
H33B H 0.3329 0.7844 0.3953 0.156 Uiso 1 1 calc R . .
H33C H 0.2489 0.8396 0.4094 0.156 Uiso 1 1 calc R . .
C34 C 0.3760(4) 0.8499(4) 0.5734(5) 0.113(2) Uani 1 1 d . . .
H34A H 0.3978 0.8441 0.6432 0.170 Uiso 1 1 calc R . .
H34B H 0.3400 0.8983 0.5588 0.170 Uiso 1 1 calc R . .
H34C H 0.4305 0.8515 0.5445 0.170 Uiso 1 1 calc R . .
C35 C 0.3452(5) 0.4180(6) 0.8542(5) 0.144(3) Uani 1 1 d . . .
H35A H 0.3040 0.3987 0.8942 0.216 Uiso 1 1 calc R . .
H35B H 0.3808 0.4630 0.8855 0.216 Uiso 1 1 calc R . .
H35C H 0.3892 0.3769 0.8461 0.216 Uiso 1 1 calc R . .
C36 C 0.2364(5) 0.3730(4) 0.6990(5) 0.114(2) Uani 1 1 d . . .
H36A H 0.2051 0.3901 0.6341 0.171 Uiso 1 1 calc R . .
H36B H 0.1894 0.3516 0.7309 0.171 Uiso 1 1 calc R . .
H36C H 0.2831 0.3328 0.6952 0.171 Uiso 1 1 calc R . .
B1 B 0.8370(4) 0.9235(4) 0.4218(4) 0.097(4) Uani 0.418(4) 1 d PD A 2
F1 F 0.7615(6) 0.9582(6) 0.4383(9) 0.103(5) Uani 0.418(4) 1 d PD A 2
F2 F 0.8106(10) 0.8671(7) 0.3586(8) 0.159(9) Uani 0.418(4) 1 d PD A 2
F3 F 0.8877(8) 0.8941(6) 0.5029(5) 0.149(7) Uani 0.418(4) 1 d PD A 2
F4 F 0.8881(6) 0.9747(6) 0.3876(10) 0.141(5) Uani 0.418(4) 1 d PD A 2
B2 B 0.8279(6) 0.7893(5) 0.4797(6) 0.097(4) Uani 0.237(4) 1 d PD B 3
F5 F 0.8604(9) 0.8327(8) 0.5565(10) 0.39(4) Uani 0.237(4) 1 d PD B 3
F6 F 0.8990(7) 0.7537(9) 0.4552(11) 0.171(10) Uani 0.237(4) 1 d PD B 3
F7 F 0.7836(11) 0.8338(9) 0.4079(11) 0.23(2) Uani 0.237(4) 1 d PD B 3
F8 F 0.7687(9) 0.7370(7) 0.4991(9) 0.108(5) Uani 0.237(4) 1 d PD B 3
B3 B 0.8286(5) 0.9228(6) 0.4192(5) 0.097(4) Uani 0.345(6) 1 d PD C 4
F9 F 0.9171(6) 0.9405(10) 0.4605(8) 0.190(12) Uani 0.345(6) 1 d PD C 4
F10 F 0.7748(8) 0.9847(7) 0.4185(10) 0.081(4) Uani 0.345(6) 1 d PD C 4
F11 F 0.8230(9) 0.8997(11) 0.3301(7) 0.150(10) Uani 0.345(6) 1 d PD C 4
F12 F 0.7997(12) 0.8663(7) 0.4679(12) 0.191(11) Uani 0.345(6) 1 d PD C 4

loop_
_atom_site_aniso_label
_atom_site_aniso_U_11
_atom_site_aniso_U_22
_atom_site_aniso_U_33
_atom_site_aniso_U_23
_atom_site_aniso_U_13
_atom_site_aniso_U_12
Cu1 0.0451(3) 0.1009(5) 0.0329(3) -0.0063(3) 0.0158(2) -0.0099(3)
N1 0.059(2) 0.078(3) 0.0332(17) -0.0055(17) 0.0149(16) -0.0153(19)
N2 0.0456(18) 0.062(2) 0.0404(18) -0.0031(17) 0.0152(15) -0.0066(17)
N3 0.0386(19) 0.107(3) 0.0337(18) -0.013(2) 0.0065(15) -0.0033(19)
N4 0.044(2) 0.109(3) 0.0294(17) -0.011(2) 0.0106(15) -0.021(2)
C1 0.076(3) 0.101(4) 0.036(2) -0.004(3) 0.009(2) -0.026(3)
C2 0.111(5) 0.107(5) 0.033(2) -0.013(3) 0.007(3) -0.026(4)
C3 0.117(5) 0.099(4) 0.035(2) -0.007(3) 0.032(3) -0.009(4)
C4 0.095(4) 0.063(3) 0.046(3) 0.003(2) 0.037(3) 0.002(3)
C5 0.069(3) 0.059(3) 0.044(2) -0.001(2) 0.027(2) -0.008(2)
C6 0.110(4) 0.078(4) 0.054(3) 0.012(3) 0.051(3) 0.016(3)
C7 0.084(4) 0.077(4) 0.079(4) 0.023(3) 0.054(3) 0.016(3)
C8 0.058(2) 0.055(3) 0.048(2) 0.001(2) 0.025(2) -0.001(2)
C9 0.061(3) 0.067(3) 0.064(3) 0.011(2) 0.032(2) 0.006(2)
C10 0.050(3) 0.089(4) 0.083(4) 0.013(3) 0.027(3) -0.003(2)
C11 0.048(3) 0.086(4) 0.073(3) 0.002(3) 0.013(2) -0.006(2)
C12 0.048(2) 0.063(3) 0.052(2) -0.001(2) 0.011(2) -0.002(2)
C13 0.075(4) 0.153(6) 0.042(3) -0.005(3) 0.002(3) -0.044(4)
C14 0.052(3) 0.084(4) 0.049(3) -0.017(3) 0.008(2) -0.008(2)
C15 0.069(4) 0.262(11) 0.104(5) 0.062(6) 0.017(4) 0.002(5)
C16 0.149(7) 0.217(9) 0.078(4) -0.035(5) 0.027(4) -0.117(7)
C17 0.145(6) 0.113(5) 0.131(6) -0.063(5) 0.073(5) -0.050(5)
C18 0.129(5) 0.152(6) 0.054(3) 0.008(4) 0.034(3) 0.028(5)
C19 0.051(3) 0.099(4) 0.040(2) -0.004(3) 0.005(2) 0.007(3)
C20 0.063(3) 0.116(5) 0.080(4) 0.000(3) 0.010(3) 0.019(3)
C21 0.056(3) 0.134(6) 0.122(5) -0.026(5) 0.020(3) 0.020(4)
C22 0.050(3) 0.122(5) 0.085(4) -0.028(4) 0.019(3) -0.006(3)
C23 0.039(2) 0.114(4) 0.047(3) -0.025(3) 0.012(2) -0.009(3)
C24 0.058(3) 0.146(6) 0.130(6) -0.055(5) 0.047(4) -0.017(4)
C25 0.071(4) 0.155(7) 0.104(5) -0.058(5) 0.056(4) -0.039(4)
C26 0.042(2) 0.117(5) 0.039(2) -0.025(3) 0.0119(19) -0.021(3)
C27 0.050(3) 0.140(5) 0.064(3) -0.043(3) 0.029(2) -0.037(3)
C28 0.078(4) 0.162(6) 0.057(3) -0.037(4) 0.042(3) -0.061(4)
C29 0.069(3) 0.146(6) 0.046(3) -0.011(3) 0.024(3) -0.041(4)
C30 0.049(3) 0.124(5) 0.032(2) -0.006(3) 0.0103(19) -0.030(3)
C31 0.054(3) 0.089(4) 0.040(2) 0.005(2) 0.010(2) 0.007(2)
C32 0.058(3) 0.126(5) 0.054(3) 0.028(3) 0.015(2) -0.014(3)
C33 0.080(4) 0.182(7) 0.046(3) 0.018(4) 0.009(3) -0.002(4)
C34 0.079(4) 0.163(6) 0.108(5) -0.044(5) 0.044(4) -0.024(4)
C35 0.085(4) 0.256(10) 0.087(5) 0.071(6) 0.013(4) 0.008(5)
C36 0.096(5) 0.123(6) 0.135(6) -0.009(5) 0.051(4) -0.018(4)
B1 0.066(6) 0.183(12) 0.043(4) 0.011(6) 0.018(4) 0.051(7)
F1 0.072(6) 0.141(13) 0.114(8) 0.038(8) 0.060(5) 0.033(6)
F2 0.130(12) 0.183(18) 0.123(13) -0.061(14) -0.051(10) 0.077(11)
F3 0.191(15) 0.179(13) 0.054(6) -0.026(8) -0.020(8) 0.117(12)
F4 0.076(7) 0.192(11) 0.167(11) 0.082(10) 0.055(7) 0.016(7)
B2 0.066(6) 0.183(12) 0.043(4) 0.011(6) 0.018(4) 0.051(7)
F5 0.20(3) 0.72(10) 0.17(3) -0.22(4) -0.08(2) 0.30(5)
F6 0.097(12) 0.23(2) 0.182(19) -0.112(17) 0.026(12) 0.007(13)
F7 0.20(3) 0.12(2) 0.28(4) 0.02(2) -0.16(3) -0.008(17)
F8 0.127(12) 0.102(11) 0.110(11) -0.012(8) 0.058(9) -0.071(9)
B3 0.066(6) 0.183(12) 0.043(4) 0.011(6) 0.018(4) 0.051(7)
F9 0.048(6) 0.45(4) 0.062(8) -0.073(14) -0.001(6) 0.045(12)
F10 0.073(7) 0.072(7) 0.103(9) 0.023(7) 0.033(6) 0.026(6)
F11 0.111(12) 0.28(3) 0.060(7) 0.038(11) 0.031(7) 0.111(15)
F12 0.28(3) 0.077(9) 0.28(3) -0.021(14) 0.19(2) -0.032(13)

loop_
_atom_type_symbol
_atom_type_description
_atom_type_scat_dispersion_real
_atom_type_scat_dispersion_imag
_atom_type_scat_source
C C 0.0033 0.0016 'International Tables Vol C Tables 4.2.6.8 and 6.1.1.4'
H H 0.0000 0.0000 'International Tables Vol C Tables 4.2.6.8 and 6.1.1.4'
N N 0.0061 0.0033 'International Tables Vol C Tables 4.2.6.8 and 6.1.1.4'
F F 0.0171 0.0103 'International Tables Vol C Tables 4.2.6.8 and 6.1.1.4'
Cu Cu 0.3201 1.2651 'International Tables Vol C Tables 4.2.6.8 and 6.1.1.4'
B B 0.0013 0.0007 'International Tables Vol C Tables 4.2.6.8 and 6.1.1.4'

loop_
_geom_angle_atom_site_label_1
_geom_angle_atom_site_label_2
_geom_angle_atom_site_label_3
_geom_angle
N4 Cu1 N2 138.40(14)
N4 Cu1 N1 128.96(14)
N2 Cu1 N1 81.55(13)
N4 Cu1 N3 82.21(17)
N2 Cu1 N3 118.71(14)
N1 Cu1 N3 107.33(14)
C1 N1 C5 118.2(4)
C1 N1 Cu1 130.1(3)
C5 N1 Cu1 111.0(3)
C12 N2 C8 118.3(3)
C12 N2 Cu1 129.3(3)
C8 N2 Cu1 111.9(3)
C19 N3 C23 118.9(4)
C19 N3 Cu1 131.2(3)
C23 N3 Cu1 109.6(4)
C30 N4 C26 119.5(4)
C30 N4 Cu1 128.6(3)
C26 N4 Cu1 111.9(3)
N1 C1 C2 121.0(5)
N1 C1 C13 117.4(4)
C2 C1 C13 121.5(4)
C3 C2 C1 120.7(5)
C3 C2 H2A 119.7
C1 C2 H2A 119.7
C2 C3 C4 119.9(4)
C2 C3 H3A 120.0
C4 C3 H3A 120.0
C3 C4 C5 117.1(4)
C3 C4 C6 123.9(4)
C5 C4 C6 119.1(5)
N1 C5 C4 123.1(4)
N1 C5 C8 116.9(3)
C4 C5 C8 120.0(4)
C7 C6 C4 121.1(4)
C7 C6 H6A 119.5
C4 C6 H6A 119.5
C6 C7 C9 121.9(5)
C6 C7 H7A 119.1
C9 C7 H7A 119.1
N2 C8 C9 123.1(4)
N2 C8 C5 117.5(4)
C9 C8 C5 119.5(4)
C10 C9 C8 117.1(4)
C10 C9 C7 124.4(4)
C8 C9 C7 118.4(5)
C11 C10 C9 119.6(4)
C11 C10 H10A 120.2
C9 C10 H10A 120.2
C10 C11 C12 121.4(5)
C10 C11 H11A 119.3
C12 C11 H11A 119.3
N2 C12 C11 120.4(4)
N2 C12 C14 117.4(4)
C11 C12 C14 122.1(4)
C1 C13 C15 111.4(5)
C1 C13 C16 109.9(6)
C15 C13 C16 112.2(6)
C1 C13 H13A 107.7
C15 C13 H13A 107.7
C16 C13 H13A 107.7
C17 C14 C12 112.7(4)
C17 C14 C18 110.3(5)
C12 C14 C18 110.3(4)
C17 C14 H14A 107.8
C12 C14 H14A 107.8
C18 C14 H14A 107.8
C13 C15 H15A 109.5
C13 C15 H15B 109.5
H15A C15 H15B 109.5
C13 C15 H15C 109.5
H15A C15 H15C 109.5
H15B C15 H15C 109.5
C13 C16 H16A 109.5
C13 C16 H16B 109.5
H16A C16 H16B 109.5
C13 C16 H16C 109.5
H16A C16 H16C 109.5
H16B C16 H16C 109.5
C14 C17 H17A 109.5
C14 C17 H17B 109.5
H17A C17 H17B 109.5
C14 C17 H17C 109.5
H17A C17 H17C 109.5
H17B C17 H17C 109.5
C14 C18 H18A 109.5
C14 C18 H18B 109.5
H18A C18 H18B 109.5
C14 C18 H18C 109.5
H18A C18 H18C 109.5
H18B C18 H18C 109.5
N3 C19 C20 121.6(5)
N3 C19 C31 116.7(4)
C20 C19 C31 121.7(5)
C21 C20 C19 119.1(6)
C21 C20 H20A 120.4
C19 C20 H20A 120.4
C20 C21 C22 120.6(6)
C20 C21 H21A 119.7
C22 C21 H21A 119.7
C21 C22 C23 117.7(5)
C21 C22 C24 123.6(6)
C23 C22 C24 118.7(7)
N3 C23 C22 122.1(6)
N3 C23 C26 117.1(4)
C22 C23 C26 120.8(5)
C25 C24 C22 121.2(6)
C25 C24 H24A 119.4
C22 C24 H24A 119.4
C24 C25 C27 121.6(5)
C24 C25 H25A 119.2
C27 C25 H25A 119.2
N4 C26 C23 118.7(4)
N4 C26 C27 121.9(6)
C23 C26 C27 119.4(5)
C28 C27 C26 117.7(6)
C28 C27 C25 124.1(5)
C26 C27 C25 118.2(6)
C29 C28 C27 120.2(5)
C29 C28 H28A 119.9
C27 C28 H28A 119.9
C28 C29 C30 120.2(6)
C28 C29 H29A 119.9
C30 C29 H29A 119.9
N4 C30 C29 120.5(5)
N4 C30 C32 119.6(4)
C29 C30 C32 120.0(5)
C33 C31 C19 111.4(4)
C33 C31 C34 110.4(5)
C19 C31 C34 111.4(4)
C33 C31 H31A 107.8
C19 C31 H31A 107.8
C34 C31 H31A 107.8
C30 C32 C35 111.7(5)
C30 C32 C36 111.0(4)
C35 C32 C36 112.5(6)
C30 C32 H32A 107.1
C35 C32 H32A 107.1
C36 C32 H32A 107.1
C31 C33 H33A 109.5
C31 C33 H33B 109.5
H33A C33 H33B 109.5
C31 C33 H33C 109.5
H33A C33 H33C 109.5
H33B C33 H33C 109.5
C31 C34 H34A 109.5
C31 C34 H34B 109.5
H34A C34 H34B 109.5
C31 C34 H34C 109.5
H34A C34 H34C 109.5
H34B C34 H34C 109.5
C32 C35 H35A 109.5
C32 C35 H35B 109.5
H35A C35 H35B 109.5
C32 C35 H35C 109.5
H35A C35 H35C 109.5
H35B C35 H35C 109.5
C32 C36 H36A 109.5
C32 C36 H36B 109.5
H36A C36 H36B 109.5
C32 C36 H36C 109.5
H36A C36 H36C 109.5
H36B C36 H36C 109.5
F3 B1 F1 109.48(7)
F3 B1 F2 109.47(7)
F1 B1 F2 109.49(7)
F3 B1 F4 109.47(7)
F1 B1 F4 109.45(7)
F2 B1 F4 109.48(7)
F8 B2 F7 109.49(7)
F8 B2 F5 109.47(7)
F7 B2 F5 109.47(7)
F8 B2 F6 109.46(7)
F7 B2 F6 109.47(7)
F5 B2 F6 109.47(7)
F12 B3 F9 109.48(7)
F12 B3 F10 109.46(7)
F9 B3 F10 109.47(7)
F12 B3 F11 109.48(7)
F9 B3 F11 109.46(7)
F10 B3 F11 109.48(7)

loop_
_geom_bond_atom_site_label_1
_geom_bond_atom_site_label_2
_geom_bond_distance
Cu1 N4 2.017(3)
Cu1 N2 2.029(3)
Cu1 N1 2.067(3)
Cu1 N3 2.083(4)
N1 C1 1.335(5)
N1 C5 1.367(5)
N2 C12 1.335(5)
N2 C8 1.366(5)
N3 C19 1.332(6)
N3 C23 1.375(5)
N4 C30 1.338(6)
N4 C26 1.351(6)
C1 C2 1.412(6)
C1 C13 1.498(7)
C2 C3 1.349(7)
C2 H2A 0.9500
C3 C4 1.394(7)
C3 H3A 0.9500
C4 C5 1.407(5)
C4 C6 1.422(7)
C5 C8 1.427(6)
C6 C7 1.328(7)
C6 H6A 0.9500
C7 C9 1.439(7)
C7 H7A 0.9500
C8 C9 1.405(6)
C9 C10 1.394(7)
C10 C11 1.342(7)
C10 H10A 0.9500
C11 C12 1.411(6)
C11 H11A 0.9500
C12 C14 1.501(6)
C13 C15 1.515(9)
C13 C16 1.527(9)
C13 H13A 1.0000
C14 C17 1.497(7)
C14 C18 1.523(8)
C14 H14A 1.0000
C15 H15A 0.9800
C15 H15B 0.9800
C15 H15C 0.9800
C16 H16A 0.9800
C16 H16B 0.9800
C16 H16C 0.9800
C17 H17A 0.9800
C17 H17B 0.9800
C17 H17C 0.9800
C18 H18A 0.9800
C18 H18B 0.9800
C18 H18C 0.9800
C19 C20 1.403(7)
C19 C31 1.508(6)
C20 C21 1.369(8)
C20 H20A 0.9500
C21 C22 1.388(9)
C21 H21A 0.9500
C22 C23 1.392(8)
C22 C24 1.437(8)
C23 C26 1.420(7)
C24 C25 1.336(9)
C24 H24A 0.9500
C25 C27 1.433(9)
C25 H25A 0.9500
C26 C27 1.423(6)
C27 C28 1.397(9)
C28 C29 1.338(9)
C28 H28A 0.9500
C29 C30 1.436(6)
C29 H29A 0.9500
C30 C32 1.494(8)
C31 C33 1.508(6)
C31 C34 1.521(8)
C31 H31A 1.0000
C32 C35 1.520(7)
C32 C36 1.522(8)
C32 H32A 1.0000
C33 H33A 0.9800
C33 H33B 0.9800
C33 H33C 0.9800
C34 H34A 0.9800
C34 H34B 0.9800
C34 H34C 0.9800
C35 H35A 0.9800
C35 H35B 0.9800
C35 H35C 0.9800
C36 H36A 0.9800
C36 H36B 0.9800
C36 H36C 0.9800
B1 F3 1.321(3)
B1 F1 1.321(3)
B1 F2 1.321(3)
B1 F4 1.321(3)
B2 F8 1.321(3)
B2 F7 1.321(3)
B2 F5 1.321(3)
B2 F6 1.321(3)
B3 F12 1.321(3)
B3 F9 1.321(3)
B3 F10 1.321(3)
B3 F11 1.321(3)

loop_
_geom_torsion_atom_site_label_1
_geom_torsion_atom_site_label_2
_geom_torsion_atom_site_label_3
_geom_torsion_atom_site_label_4
_geom_torsion
N4 Cu1 N1 C1 32.2(5)
N2 Cu1 N1 C1 -179.4(5)
N3 Cu1 N1 C1 -61.8(5)
N4 Cu1 N1 C5 -157.5(3)
N2 Cu1 N1 C5 -9.0(3)
N3 Cu1 N1 C5 108.5(3)
N4 Cu1 N2 C12 -36.4(5)
N1 Cu1 N2 C12 -178.6(4)
N3 Cu1 N2 C12 76.2(4)
N4 Cu1 N2 C8 151.2(3)
N1 Cu1 N2 C8 9.0(3)
N3 Cu1 N2 C8 -96.2(3)
N4 Cu1 N3 C19 -179.5(4)
N2 Cu1 N3 C19 38.7(4)
N1 Cu1 N3 C19 -51.0(4)
N4 Cu1 N3 C23 -6.4(3)
N2 Cu1 N3 C23 -148.2(2)
N1 Cu1 N3 C23 122.0(3)
N2 Cu1 N4 C30 -51.1(4)
N1 Cu1 N4 C30 77.7(4)
N3 Cu1 N4 C30 -176.3(4)
N2 Cu1 N4 C26 130.0(3)
N1 Cu1 N4 C26 -101.2(3)
N3 Cu1 N4 C26 4.8(3)
C5 N1 C1 C2 -0.4(8)
Cu1 N1 C1 C2 169.4(4)
C5 N1 C1 C13 179.7(5)
Cu1 N1 C1 C13 -10.5(7)
N1 C1 C2 C3 0.1(9)
C13 C1 C2 C3 -180.0(6)
C1 C2 C3 C4 0.6(9)
C2 C3 C4 C5 -1.0(8)
C2 C3 C4 C6 178.9(5)
C1 N1 C5 C4 0.0(7)
Cu1 N1 C5 C4 -171.7(4)
C1 N1 C5 C8 179.3(4)
Cu1 N1 C5 C8 7.7(5)
C3 C4 C5 N1 0.7(7)
C6 C4 C5 N1 -179.2(4)
C3 C4 C5 C8 -178.6(4)
C6 C4 C5 C8 1.5(7)
C3 C4 C6 C7 179.5(5)
C5 C4 C6 C7 -0.6(8)
C4 C6 C7 C9 -1.4(8)
C12 N2 C8 C9 -1.3(6)
Cu1 N2 C8 C9 172.1(3)
C12 N2 C8 C5 179.0(4)
Cu1 N2 C8 C5 -7.6(5)
N1 C5 C8 N2 -0.1(6)
C4 C5 C8 N2 179.2(4)
N1 C5 C8 C9 -179.9(4)
C4 C5 C8 C9 -0.5(7)
N2 C8 C9 C10 0.4(7)
C5 C8 C9 C10 -179.9(4)
N2 C8 C9 C7 178.9(4)
C5 C8 C9 C7 -1.3(6)
C6 C7 C9 C10 -179.2(5)
C6 C7 C9 C8 2.4(7)
C8 C9 C10 C11 0.2(7)
C7 C9 C10 C11 -178.2(5)
C9 C10 C11 C12 0.1(8)
C8 N2 C12 C11 1.5(6)
Cu1 N2 C12 C11 -170.5(3)
C8 N2 C12 C14 -179.0(4)
Cu1 N2 C12 C14 9.0(6)
C10 C11 C12 N2 -1.0(8)
C10 C11 C12 C14 179.6(5)
N1 C1 C13 C15 115.7(6)
C2 C1 C13 C15 -64.2(8)
N1 C1 C13 C16 -119.4(6)
C2 C1 C13 C16 60.7(7)
N2 C12 C14 C17 -124.9(5)
C11 C12 C14 C17 54.6(7)
N2 C12 C14 C18 111.3(5)
C11 C12 C14 C18 -69.2(6)
C23 N3 C19 C20 -0.9(6)
Cu1 N3 C19 C20 171.6(3)
C23 N3 C19 C31 179.4(4)
Cu1 N3 C19 C31 -8.1(6)
N3 C19 C20 C21 0.6(8)
C31 C19 C20 C21 -179.7(5)
C19 C20 C21 C22 0.4(9)
C20 C21 C22 C23 -1.1(9)
C20 C21 C22 C24 177.0(5)
C19 N3 C23 C22 0.1(6)
Cu1 N3 C23 C22 -173.9(4)
C19 N3 C23 C26 -178.9(4)
Cu1 N3 C23 C26 7.1(4)
C21 C22 C23 N3 0.9(8)
C24 C22 C23 N3 -177.4(4)
C21 C22 C23 C26 179.8(5)
C24 C22 C23 C26 1.5(7)
C21 C22 C24 C25 -177.3(6)
C23 C22 C24 C25 0.9(9)
C22 C24 C25 C27 -1.4(10)
C30 N4 C26 C23 178.6(4)
Cu1 N4 C26 C23 -2.4(5)
C30 N4 C26 C27 -0.3(6)
Cu1 N4 C26 C27 178.6(3)
N3 C23 C26 N4 -3.4(6)
C22 C23 C26 N4 177.6(4)
N3 C23 C26 C27 175.5(4)
C22 C23 C26 C27 -3.5(7)
N4 C26 C27 C28 1.8(7)
C23 C26 C27 C28 -177.2(4)
N4 C26 C27 C25 -178.1(4)
C23 C26 C27 C25 2.9(7)
C24 C25 C27 C28 179.6(6)
C24 C25 C27 C26 -0.5(8)
C26 C27 C28 C29 -1.3(7)
C25 C27 C28 C29 178.6(5)
C27 C28 C29 C30 -0.4(8)
C26 N4 C30 C29 -1.5(6)
Cu1 N4 C30 C29 179.7(3)
C26 N4 C30 C32 177.3(4)
Cu1 N4 C30 C32 -1.6(6)
C28 C29 C30 N4 1.9(7)
C28 C29 C30 C32 -176.8(5)
N3 C19 C31 C33 116.4(5)
C20 C19 C31 C33 -63.3(7)
N3 C19 C31 C34 -119.9(5)
C20 C19 C31 C34 60.4(6)
N4 C30 C32 C35 124.1(5)
C29 C30 C32 C35 -57.2(6)
N4 C30 C32 C36 -109.5(5)
C29 C30 C32 C36 69.2(6)
